data_2100128
loop_
_publ_author_name
'Richard E. Marsh'

_publ_section_title
;
 Space group <i>P</i>1: an update
;
_journal_issue 3
_journal_name_full 'Acta Crystallographica Section B'
_journal_page_first 359
_journal_page_last 359
_journal_paper_doi 10.1107/S0108768105009651
_journal_volume 61
_journal_year 2005
_chemical_formula_moiety 'C11 H10 N3 O2 Cl Cu'
_chemical_formula_sum 'C11 H10 Cl Cu N3 O2'
_space_group_crystal_system triclinic
_space_group_IT_number 2
_space_group_name_Hall '-P 1'
_space_group_name_H-M_alt 'P -1'
_audit_creation_method CRYM
_cell_angle_alpha 74.54
_cell_angle_beta 84.60
_cell_angle_gamma 72.68
_cell_formula_units_Z 2
_cell_length_a 7.2685
_cell_length_b 9.0937
_cell_length_c 9.7803
_cell_volume 594.735
_cod_data_source_file bk0148.cif
_cod_data_source_block IQOYIW
_cod_depositor_comments
;
 Updating space group information and adding the symmetry operation list.

 Antanas Vaitkus,
 2018-06-14

  Added moiety chemical formula and Z value from Marsh (2005) paper.
  The summary chemical formula is calculated from moiety formula using
  AdHocParser
  (svn://www.crystallography.net/cod-tools/trunk/Formulae/AdHocParser.yp,
  revision 1441.)

  Andrius Merkys
  2013-11-11
;
_cod_original_sg_symbol_H-M P-1
_cod_original_formula_sum 'not given'
_cod_database_code 2100128

loop_
_space_group_symop_id
_space_group_symop_operation_xyz
1 x,y,z
2 -x,-y,-z

loop_
_atom_site_label
_atom_site_fract_x
_atom_site_fract_y
_atom_site_fract_z
_atom_site_type_symbol
Cu1 0.35441 0.30812 0.72523 Cu
Cl 0.11520 0.15840 0.78915 Cl
O1 0.46525 0.26195 0.92455 O
O2 0.59830 0.12385 0.77540 O
N1 0.37905 0.33725 0.51780 N
N2 0.16430 0.59900 0.46125 N
N3 0.19210 0.52780 0.71160 N
C1 0.49295 0.21145 0.47085 C
C2 0.51525 0.21115 0.33030 C
C3 0.41660 0.34590 0.23100 C
C4 0.30005 0.47460 0.27595 C
C5 0.28375 0.46665 0.42155 C
C6 0.12285 0.63480 0.59095 C
C7 0.00430 0.78840 0.59090 C
C8 -0.03960 0.83065 0.71705 C
C9 0.03250 0.72055 0.84215 C
C10 0.14520 0.57260 0.83505 C
C11 0.59415 0.14890 0.89515 C
H1 0.56900 0.12900 0.53900 H
H2 0.60030 0.12395 0.29830 H
H3 0.42850 0.35850 0.12950 H
H4 0.22995 0.56620 0.20820 H
H5 0.08945 0.66470 0.39460 H
H6 -0.04150 0.86000 0.49900 H
H7 -0.11250 0.93100 0.71050 H
H8 0.00550 0.74300 0.92350 H
H9 0.19170 0.49510 0.92095 H
H10 0.68550 0.07400 0.98150 H
